data_4131306
loop_
_publ_author_name
'Schulte, Thorben R.'
'Holstein, Julian J.'
'Krause, Lennard'
'Michel, Reent'
'Stalke, Dietmar'
'Sakuda, Eri'
'Umakoshi, Keisuke'
'Longhi, Giovanna'
'Abbate, Sergio'
'Clever, Guido H.'

_publ_section_title
;
 Chiral-at-Metal Phosphorescent Square-Planar Pt(II)-Complexes from an
 Achiral Organometallic Ligand.
;
_journal_issue 20
_journal_name_full 'Journal of the American Chemical Society'
_journal_page_first 6863
_journal_page_last 6866
_journal_paper_doi 10.1021/jacs.7b03963
_journal_volume 139
_journal_year 2017
_chemical_formula_moiety 'C42 H24 N2 Pt, C H2 Cl2'
_chemical_formula_sum 'C43 H26 Cl2 N2 Pt'
_chemical_formula_weight 836.65
_space_group_crystal_system triclinic
_space_group_IT_number 2
_space_group_name_Hall '-P 1'
_space_group_name_H-M_alt 'P -1'
_atom_sites_solution_hydrogens geom
_audit_creation_method SHELXL-2014/7
_cell_angle_alpha 81.006(4)
_cell_angle_beta 88.203(4)
_cell_angle_gamma 79.304(4)
_cell_formula_units_Z 2
_cell_length_a 9.4057(12)
_cell_length_b 11.9467(16)
_cell_length_c 15.1002(19)
_cell_measurement_reflns_used 9741
_cell_measurement_temperature 100(2)
_cell_measurement_theta_max 32.35
_cell_measurement_theta_min 2.38
_cell_volume 1646.8(4)
_computing_cell_refinement 'SAINT V8.34A (Bruker AXS Inc., 2013)'
_computing_data_collection 'Bruker Instrument Service v4.2.3'
_computing_data_reduction 'SAINT V8.34A (Bruker AXS Inc., 2013)'
_computing_structure_refinement 'SHELXL-2014/7 (Sheldrick, 2014)'
_computing_structure_solution 'SHELXT-2014/7 (Sheldrick, 2014)'
_diffrn_ambient_temperature 100(2)
_diffrn_measured_fraction_theta_full 0.995
_diffrn_measured_fraction_theta_max 0.996
_diffrn_measurement_device_type 'Bruker D8 Venture CMOS with Photon 100'
_diffrn_measurement_method 'omega and phi scans'
_diffrn_radiation_monochromator 'multilayer optics'
_diffrn_radiation_type MoK\a
_diffrn_radiation_wavelength 0.71073
_diffrn_reflns_av_R_equivalents 0.0394
_diffrn_reflns_av_unetI/netI 0.0352
_diffrn_reflns_Laue_measured_fraction_full 0.995
_diffrn_reflns_Laue_measured_fraction_max 0.996
_diffrn_reflns_limit_h_max 11
_diffrn_reflns_limit_h_min -11
_diffrn_reflns_limit_k_max 14
_diffrn_reflns_limit_k_min -14
_diffrn_reflns_limit_l_max 18
_diffrn_reflns_limit_l_min -15
_diffrn_reflns_number 28776
_diffrn_reflns_point_group_measured_fraction_full 0.995
_diffrn_reflns_point_group_measured_fraction_max 0.996
_diffrn_reflns_theta_full 25.242
_diffrn_reflns_theta_max 26.370
_diffrn_reflns_theta_min 2.554
_diffrn_source_type 'INCOATEC microfocus sealed tube'
_exptl_absorpt_coefficient_mu 4.458
_exptl_absorpt_correction_T_max 0.7465
_exptl_absorpt_correction_T_min 0.5954
_exptl_absorpt_correction_type multi-scan
_exptl_absorpt_process_details 'SADABS-2014/5 (Bruker AXS Inc.)'
_exptl_crystal_colour yellow
_exptl_crystal_density_diffrn 1.687
_exptl_crystal_description plate
_exptl_crystal_F_000 820
_exptl_crystal_size_max 0.378
_exptl_crystal_size_mid 0.321
_exptl_crystal_size_min 0.084
_refine_diff_density_max 2.432
_refine_diff_density_min -2.497
_refine_diff_density_rms 0.137
_refine_ls_extinction_method none
_refine_ls_goodness_of_fit_ref 1.047
_refine_ls_hydrogen_treatment constr
_refine_ls_matrix_type full
_refine_ls_number_parameters 442
_refine_ls_number_reflns 6701
_refine_ls_number_restraints 24
_refine_ls_restrained_S_all 1.061
_refine_ls_R_factor_all 0.0300
_refine_ls_R_factor_gt 0.0274
_refine_ls_shift/su_max 0.001
_refine_ls_shift/su_mean 0.000
_refine_ls_structure_factor_coef Fsqd
_refine_ls_weighting_details 'w=1/[\s^2^(Fo^2^)+(0.0193P)^2^+8.1894P] where P=(Fo^2^+2Fc^2^)/3'
_refine_ls_weighting_scheme calc
_refine_ls_wR_factor_gt 0.0667
_refine_ls_wR_factor_ref 0.0684
_reflns_Friedel_coverage 0.000
_reflns_number_gt 6326
_reflns_number_total 6701
_reflns_threshold_expression 'I > 2\s(I)'
_cod_data_source_file ja7b03963_si_005.cif
_cod_data_source_block ts275
_cod_database_code 4131306
_shelx_shelxl_version_number 2014/7
_shelx_space_group_comment
;
The symmetry employed for this shelxl refinement is uniquely defined
by the following loop, which should always be used as a source of
symmetry information in preference to the above space-group names.
They are only intended as comments.
;
_shelx_estimated_absorpt_t_min 0.284
_shelx_estimated_absorpt_t_max 0.706

loop_
_space_group_symop_operation_xyz
'x, y, z'
'-x, -y, -z'

loop_
_atom_site_label
_atom_site_type_symbol
_atom_site_fract_x
_atom_site_fract_y
_atom_site_fract_z
_atom_site_U_iso_or_equiv
_atom_site_adp_type
_atom_site_occupancy
_atom_site_site_symmetry_order
_atom_site_calc_flag
_atom_site_refinement_flags_posn
_atom_site_refinement_flags_adp
_atom_site_refinement_flags_occupancy
Pt1 Pt 0.21544(2) 0.40972(2) 0.25779(2) 0.01006(5) Uani 1 1 d . . .
C2 C 0.0240(9) -0.0104(9) 0.0491(7) 0.035(2) Uani 0.5 1 d D U P
H2A H 0.0330 0.0490 0.0865 0.042 Uiso 0.5 1 calc R U P
H2B H 0.0501 -0.0858 0.0881 0.042 Uiso 0.5 1 calc R U P
Cl2 Cl 0.15285(19) -0.00565(14) -0.02693(16) 0.0713(6) Uani 1 1 d D U .
C1 C 0.9435(11) -0.0212(8) 0.5150(8) 0.047(3) Uani 0.5 1 d D U P
H1A H 0.8682 -0.0414 0.4792 0.057 Uiso 0.5 1 calc R U P
H1B H 0.9158 -0.0416 0.5784 0.057 Uiso 0.5 1 calc R U P
Cl1 Cl 0.9150(3) 0.1147(2) 0.49838(17) 0.1086(10) Uani 1 1 d D U .
C1_1 C 0.3287(4) 0.2291(3) 0.1435(3) 0.0151(8) Uani 1 1 d . . .
C2_1 C 0.3476(4) 0.3339(3) 0.1703(3) 0.0143(7) Uani 1 1 d . . .
C3_1 C 0.4567(4) 0.3873(4) 0.1252(3) 0.0172(8) Uani 1 1 d . . .
H3_1 H 0.4741 0.4570 0.1420 0.021 Uiso 1 1 calc R U .
C4_1 C 0.5397(4) 0.3419(4) 0.0572(3) 0.0235(9) Uani 1 1 d . . .
H4_1 H 0.6121 0.3805 0.0283 0.028 Uiso 1 1 calc R U .
C5_1 C 0.5172(5) 0.2396(4) 0.0311(3) 0.0250(9) Uani 1 1 d . . .
H5_1 H 0.5731 0.2089 -0.0160 0.030 Uiso 1 1 calc R U .
C6_1 C 0.4126(4) 0.1833(4) 0.0745(3) 0.0217(9) Uani 1 1 d . . .
H6_1 H 0.3973 0.1131 0.0574 0.026 Uiso 1 1 calc R U .
C7_1 C 0.2116(4) 0.1749(3) 0.1826(3) 0.0162(8) Uani 1 1 d . . .
C8_1 C 0.1055(4) 0.1376(3) 0.2108(3) 0.0168(8) Uani 1 1 d . . .
C9_1 C -0.0341(4) 0.1147(3) 0.2411(3) 0.0173(8) Uani 1 1 d . . .
C10_1 C -0.0595(5) 0.0038(4) 0.2739(3) 0.0215(9) Uani 1 1 d . . .
H10_1 H 0.0180 -0.0602 0.2773 0.026 Uiso 1 1 calc R U .
C11_1 C -0.1974(5) -0.0133(4) 0.3013(3) 0.0245(9) Uani 1 1 d . . .
H11_1 H -0.2131 -0.0890 0.3233 0.029 Uiso 1 1 calc R U .
C12_1 C -0.3120(5) 0.0785(4) 0.2971(3) 0.0241(9) Uani 1 1 d . . .
H12_1 H -0.4056 0.0656 0.3162 0.029 Uiso 1 1 calc R U .
C13_1 C -0.2903(4) 0.1892(4) 0.2649(3) 0.0200(8) Uani 1 1 d . . .
H13_1 H -0.3690 0.2522 0.2624 0.024 Uiso 1 1 calc R U .
C14_1 C -0.1529(4) 0.2085(3) 0.2363(3) 0.0159(8) Uani 1 1 d . . .
C15_1 C -0.1271(4) 0.3209(3) 0.2000(3) 0.0163(8) Uani 1 1 d . . .
C16_1 C -0.0910(4) 0.4102(3) 0.1694(3) 0.0143(8) Uani 1 1 d . . .
C17_1 C -0.0383(4) 0.5115(3) 0.1274(3) 0.0132(7) Uani 1 1 d . . .
N18_1 N 0.0964(3) 0.5202(3) 0.1509(2) 0.0131(6) Uani 1 1 d . . .
C19_1 C 0.1538(4) 0.6090(3) 0.1077(3) 0.0162(8) Uani 1 1 d . . .
H19_1 H 0.2489 0.6151 0.1230 0.019 Uiso 1 1 calc R U .
C20_1 C 0.0809(5) 0.6914(4) 0.0422(3) 0.0213(9) Uani 1 1 d . . .
H20_1 H 0.1255 0.7520 0.0124 0.026 Uiso 1 1 calc R U .
C21_1 C -0.0581(5) 0.6836(4) 0.0209(3) 0.0218(9) Uani 1 1 d . . .
H21_1 H -0.1116 0.7405 -0.0227 0.026 Uiso 1 1 calc R U .
C22_1 C -0.1191(4) 0.5930(3) 0.0632(3) 0.0170(8) Uani 1 1 d . . .
H22_1 H -0.2145 0.5863 0.0489 0.020 Uiso 1 1 calc R U .
C1_2 C 0.4483(4) 0.3479(3) 0.3965(3) 0.0138(7) Uani 1 1 d . . .
C2_2 C 0.3315(4) 0.3116(3) 0.3596(3) 0.0125(7) Uani 1 1 d . . .
C3_2 C 0.2994(4) 0.2049(3) 0.4016(3) 0.0176(8) Uani 1 1 d . . .
H3_2 H 0.2237 0.1757 0.3779 0.021 Uiso 1 1 calc R U .
C4_2 C 0.3746(5) 0.1410(4) 0.4763(3) 0.0222(9) Uani 1 1 d . . .
H4_2 H 0.3494 0.0698 0.5029 0.027 Uiso 1 1 calc R U .
C5_2 C 0.4860(4) 0.1810(4) 0.5122(3) 0.0198(8) Uani 1 1 d . . .
H5_2 H 0.5363 0.1381 0.5638 0.024 Uiso 1 1 calc R U .
C6_2 C 0.5235(4) 0.2840(4) 0.4721(3) 0.0184(8) Uani 1 1 d . . .
H6_2 H 0.6004 0.3114 0.4960 0.022 Uiso 1 1 calc R U .
C7_2 C 0.4873(4) 0.4545(3) 0.3550(3) 0.0165(8) Uani 1 1 d . . .
C8_2 C 0.5146(4) 0.5448(3) 0.3170(3) 0.0173(8) Uani 1 1 d . . .
C9_2 C 0.5240(4) 0.6575(3) 0.2706(3) 0.0174(8) Uani 1 1 d . . .
C10_2 C 0.6548(5) 0.6856(4) 0.2363(3) 0.0201(8) Uani 1 1 d . . .
H10_2 H 0.7406 0.6287 0.2425 0.024 Uiso 1 1 calc R U .
C11_2 C 0.6599(5) 0.7963(4) 0.1933(3) 0.0271(10) Uani 1 1 d . . .
H11_2 H 0.7488 0.8145 0.1692 0.033 Uiso 1 1 calc R U .
C12_2 C 0.5367(5) 0.8801(4) 0.1854(3) 0.0282(10) Uani 1 1 d . . .
H12_2 H 0.5420 0.9561 0.1572 0.034 Uiso 1 1 calc R U .
C13_2 C 0.4049(5) 0.8546(4) 0.2182(3) 0.0269(10) Uani 1 1 d . . .
H13_2 H 0.3204 0.9127 0.2119 0.032 Uiso 1 1 calc R U .
C14_2 C 0.3971(5) 0.7433(3) 0.2605(3) 0.0190(8) Uani 1 1 d . . .
C15_2 C 0.2642(4) 0.7091(3) 0.2920(3) 0.0197(8) Uani 1 1 d . . .
C16_2 C 0.1639(4) 0.6631(3) 0.3183(3) 0.0185(8) Uani 1 1 d . . .
C17_2 C 0.0498(4) 0.6050(3) 0.3542(3) 0.0155(8) Uani 1 1 d . . .
C18_2 C -0.0401(4) 0.4343(4) 0.3821(3) 0.0167(8) Uani 1 1 d . . .
H18_2 H -0.0312 0.3552 0.3768 0.020 Uiso 1 1 calc R U .
N18_2 N 0.0616(3) 0.4927(3) 0.3439(2) 0.0136(6) Uani 1 1 d . . .
C19_2 C -0.1576(4) 0.4861(4) 0.4290(3) 0.0253(10) Uani 1 1 d . . .
H19_2 H -0.2275 0.4427 0.4551 0.030 Uiso 1 1 calc R U .
C20_2 C -0.1714(4) 0.6008(4) 0.4373(3) 0.0249(10) Uani 1 1 d . . .
H20_2 H -0.2519 0.6380 0.4680 0.030 Uiso 1 1 calc R U .
C21_2 C -0.0666(4) 0.6607(4) 0.4002(3) 0.0217(9) Uani 1 1 d . . .
H21_2 H -0.0735 0.7396 0.4060 0.026 Uiso 1 1 calc R U .

loop_
_atom_site_aniso_label
_atom_site_aniso_U_11
_atom_site_aniso_U_22
_atom_site_aniso_U_33
_atom_site_aniso_U_23
_atom_site_aniso_U_13
_atom_site_aniso_U_12
Pt1 0.00859(8) 0.01162(8) 0.00918(8) -0.00010(5) -0.00029(5) -0.00106(5)
C2 0.038(5) 0.026(5) 0.044(6) -0.006(4) -0.005(4) -0.012(4)
Cl2 0.0492(9) 0.0418(8) 0.1151(17) 0.0182(9) 0.0061(9) -0.0145(7)
C1 0.041(6) 0.075(6) 0.032(6) -0.015(5) -0.003(5) -0.018(5)
Cl1 0.133(2) 0.0961(16) 0.0780(15) -0.0425(13) -0.0622(15) 0.0608(15)
C1_1 0.0121(17) 0.0185(19) 0.0121(19) -0.0012(15) -0.0017(14) 0.0033(14)
C2_1 0.0097(17) 0.0211(19) 0.0105(18) -0.0002(15) -0.0037(14) -0.0001(14)
C3_1 0.0145(18) 0.021(2) 0.014(2) 0.0008(15) 0.0006(15) 0.0001(15)
C4_1 0.0146(19) 0.035(2) 0.018(2) 0.0016(18) 0.0040(16) -0.0020(17)
C5_1 0.020(2) 0.037(3) 0.016(2) -0.0072(18) 0.0048(16) 0.0027(18)
C6_1 0.018(2) 0.024(2) 0.020(2) -0.0061(17) -0.0035(16) 0.0047(16)
C7_1 0.0178(19) 0.0134(18) 0.016(2) -0.0036(15) -0.0041(15) 0.0015(15)
C8_1 0.020(2) 0.0139(18) 0.016(2) -0.0035(15) -0.0039(15) 0.0016(15)
C9_1 0.0183(19) 0.019(2) 0.015(2) -0.0018(15) -0.0058(15) -0.0038(15)
C10_1 0.025(2) 0.021(2) 0.018(2) -0.0031(17) -0.0052(17) -0.0038(17)
C11_1 0.030(2) 0.022(2) 0.022(2) 0.0020(17) -0.0051(18) -0.0118(18)
C12_1 0.023(2) 0.029(2) 0.020(2) 0.0019(18) -0.0009(17) -0.0091(18)
C13_1 0.018(2) 0.024(2) 0.017(2) -0.0012(16) -0.0020(16) -0.0029(16)
C14_1 0.0180(19) 0.0172(19) 0.0131(19) -0.0018(15) -0.0030(15) -0.0046(15)
C15_1 0.0123(18) 0.022(2) 0.014(2) -0.0027(16) -0.0023(14) -0.0008(15)
C16_1 0.0109(17) 0.0180(19) 0.0131(19) -0.0033(15) -0.0026(14) 0.0008(14)
C17_1 0.0123(17) 0.0140(18) 0.0125(19) -0.0037(14) 0.0008(14) 0.0009(14)
N18_1 0.0116(15) 0.0128(15) 0.0143(17) -0.0040(12) 0.0008(12) 0.0009(12)
C19_1 0.0154(18) 0.0162(19) 0.017(2) -0.0025(15) 0.0018(15) -0.0038(15)
C20_1 0.024(2) 0.018(2) 0.020(2) 0.0031(16) 0.0002(17) -0.0021(16)
C21_1 0.024(2) 0.019(2) 0.017(2) 0.0026(16) -0.0054(16) 0.0044(16)
C22_1 0.0145(18) 0.020(2) 0.015(2) -0.0038(15) -0.0040(15) 0.0035(15)
C1_2 0.0103(17) 0.0170(18) 0.0124(19) -0.0010(15) 0.0011(14) 0.0008(14)
C2_2 0.0101(17) 0.0102(17) 0.017(2) -0.0051(14) 0.0036(14) 0.0013(13)
C3_2 0.0193(19) 0.0160(19) 0.017(2) 0.0014(15) -0.0014(15) -0.0053(15)
C4_2 0.030(2) 0.017(2) 0.019(2) 0.0023(16) -0.0015(17) -0.0061(17)
C5_2 0.024(2) 0.022(2) 0.011(2) 0.0026(16) -0.0064(16) 0.0007(16)
C6_2 0.0130(18) 0.022(2) 0.019(2) -0.0006(16) -0.0034(15) -0.0015(15)
C7_2 0.0103(17) 0.021(2) 0.018(2) -0.0049(16) -0.0030(14) -0.0014(15)
C8_2 0.0155(19) 0.018(2) 0.018(2) -0.0017(16) -0.0030(15) -0.0037(15)
C9_2 0.021(2) 0.020(2) 0.0115(19) -0.0016(15) -0.0035(15) -0.0055(16)
C10_2 0.022(2) 0.024(2) 0.016(2) -0.0019(16) -0.0018(16) -0.0091(17)
C11_2 0.031(2) 0.032(2) 0.022(2) -0.0004(19) -0.0013(18) -0.0164(19)
C12_2 0.043(3) 0.020(2) 0.023(2) 0.0024(18) -0.005(2) -0.0142(19)
C13_2 0.033(2) 0.019(2) 0.029(3) 0.0003(18) -0.0097(19) -0.0060(18)
C14_2 0.024(2) 0.0169(19) 0.019(2) -0.0048(16) -0.0004(16) -0.0076(16)
C15_2 0.021(2) 0.0158(19) 0.023(2) -0.0055(16) -0.0026(16) -0.0009(16)
C16_2 0.020(2) 0.0158(19) 0.018(2) -0.0037(16) -0.0041(16) 0.0017(16)
C17_2 0.0148(18) 0.0192(19) 0.0114(19) -0.0058(15) -0.0028(14) 0.0026(15)
C18_2 0.0145(18) 0.024(2) 0.0117(19) 0.0006(15) -0.0020(14) -0.0057(15)
N18_2 0.0112(15) 0.0195(16) 0.0101(16) -0.0027(13) -0.0025(12) -0.0020(12)
C19_2 0.0116(19) 0.049(3) 0.015(2) -0.0014(19) 0.0007(15) -0.0069(18)
C20_2 0.015(2) 0.041(3) 0.014(2) -0.0061(18) -0.0008(16) 0.0082(18)
C21_2 0.020(2) 0.027(2) 0.016(2) -0.0076(17) -0.0045(16) 0.0079(17)

loop_
_atom_type_symbol
_atom_type_description
_atom_type_scat_dispersion_real
_atom_type_scat_dispersion_imag
_atom_type_scat_source
C C 0.0033 0.0016 'International Tables Vol C Tables 4.2.6.8 and 6.1.1.4'
H H 0.0000 0.0000 'International Tables Vol C Tables 4.2.6.8 and 6.1.1.4'
N N 0.0061 0.0033 'International Tables Vol C Tables 4.2.6.8 and 6.1.1.4'
Pt Pt -1.7033 8.3905 'International Tables Vol C Tables 4.2.6.8 and 6.1.1.4'
Cl Cl 0.1484 0.1585 'International Tables Vol C Tables 4.2.6.8 and 6.1.1.4'

loop_
_geom_angle_atom_site_label_1
_geom_angle_atom_site_label_2
_geom_angle_atom_site_label_3
_geom_angle
_geom_angle_site_symmetry_1
_geom_angle_site_symmetry_3
C2_1 Pt1 C2_2 90.39(15) . .
C2_1 Pt1 N18_1 90.30(14) . .
C2_2 Pt1 N18_1 177.45(13) . .
C2_1 Pt1 N18_2 175.63(13) . .
C2_2 Pt1 N18_2 93.42(13) . .
N18_1 Pt1 N18_2 85.99(12) . .
Cl2 C2 Cl2 125.1(6) . 2
Cl2 C2 H2A 106.1 . .
Cl2 C2 H2A 106.1 2 .
Cl2 C2 H2B 106.1 . .
Cl2 C2 H2B 106.1 2 .
H2A C2 H2B 106.3 . .
C2 Cl2 C2 54.9(6) . 2
Cl1 C1 Cl1 131.7(7) . 2_756
Cl1 C1 H1A 104.3 . .
Cl1 C1 H1A 104.3 2_756 .
Cl1 C1 H1B 104.3 . .
Cl1 C1 H1B 104.3 2_756 .
H1A C1 H1B 105.6 . .
C1 Cl1 C1 48.3(7) . 2_756
C6_1 C1_1 C2_1 121.4(4) . .
C6_1 C1_1 C7_1 119.7(4) . .
C2_1 C1_1 C7_1 118.7(3) . .
C3_1 C2_1 C1_1 116.2(4) . .
C3_1 C2_1 Pt1 121.5(3) . .
C1_1 C2_1 Pt1 122.0(3) . .
C4_1 C3_1 C2_1 122.4(4) . .
C4_1 C3_1 H3_1 118.8 . .
C2_1 C3_1 H3_1 118.8 . .
C3_1 C4_1 C5_1 120.3(4) . .
C3_1 C4_1 H4_1 119.9 . .
C5_1 C4_1 H4_1 119.9 . .
C6_1 C5_1 C4_1 119.3(4) . .
C6_1 C5_1 H5_1 120.4 . .
C4_1 C5_1 H5_1 120.4 . .
C5_1 C6_1 C1_1 120.5(4) . .
C5_1 C6_1 H6_1 119.8 . .
C1_1 C6_1 H6_1 119.8 . .
C8_1 C7_1 C1_1 174.1(4) . .
C7_1 C8_1 C9_1 169.6(4) . .
C10_1 C9_1 C14_1 118.3(4) . .
C10_1 C9_1 C8_1 123.1(4) . .
C14_1 C9_1 C8_1 118.7(4) . .
C11_1 C10_1 C9_1 120.5(4) . .
C11_1 C10_1 H10_1 119.7 . .
C9_1 C10_1 H10_1 119.7 . .
C12_1 C11_1 C10_1 120.9(4) . .
C12_1 C11_1 H11_1 119.6 . .
C10_1 C11_1 H11_1 119.6 . .
C11_1 C12_1 C13_1 120.0(4) . .
C11_1 C12_1 H12_1 120.0 . .
C13_1 C12_1 H12_1 120.0 . .
C12_1 C13_1 C14_1 120.2(4) . .
C12_1 C13_1 H13_1 119.9 . .
C14_1 C13_1 H13_1 119.9 . .
C13_1 C14_1 C9_1 120.1(4) . .
C13_1 C14_1 C15_1 121.9(4) . .
C9_1 C14_1 C15_1 118.0(3) . .
C16_1 C15_1 C14_1 173.4(4) . .
C15_1 C16_1 C17_1 174.7(4) . .
N18_1 C17_1 C22_1 122.0(4) . .
N18_1 C17_1 C16_1 116.2(3) . .
C22_1 C17_1 C16_1 121.7(3) . .
C19_1 N18_1 C17_1 117.8(3) . .
C19_1 N18_1 Pt1 118.2(3) . .
C17_1 N18_1 Pt1 123.8(3) . .
N18_1 C19_1 C20_1 123.1(4) . .
N18_1 C19_1 H19_1 118.4 . .
C20_1 C19_1 H19_1 118.4 . .
C21_1 C20_1 C19_1 118.5(4) . .
C21_1 C20_1 H20_1 120.8 . .
C19_1 C20_1 H20_1 120.8 . .
C22_1 C21_1 C20_1 119.7(4) . .
C22_1 C21_1 H21_1 120.1 . .
C20_1 C21_1 H21_1 120.1 . .
C21_1 C22_1 C17_1 118.8(4) . .
C21_1 C22_1 H22_1 120.6 . .
C17_1 C22_1 H22_1 120.6 . .
C6_2 C1_2 C2_2 121.9(4) . .
C6_2 C1_2 C7_2 120.2(4) . .
C2_2 C1_2 C7_2 117.9(3) . .
C3_2 C2_2 C1_2 115.7(4) . .
C3_2 C2_2 Pt1 122.8(3) . .
C1_2 C2_2 Pt1 121.4(3) . .
C4_2 C3_2 C2_2 122.4(4) . .
C4_2 C3_2 H3_2 118.8 . .
C2_2 C3_2 H3_2 118.8 . .
C5_2 C4_2 C3_2 120.2(4) . .
C5_2 C4_2 H4_2 119.9 . .
C3_2 C4_2 H4_2 119.9 . .
C6_2 C5_2 C4_2 119.4(4) . .
C6_2 C5_2 H5_2 120.3 . .
C4_2 C5_2 H5_2 120.3 . .
C5_2 C6_2 C1_2 120.3(4) . .
C5_2 C6_2 H6_2 119.9 . .
C1_2 C6_2 H6_2 119.9 . .
C8_2 C7_2 C1_2 176.7(4) . .
C7_2 C8_2 C9_2 171.4(4) . .
C10_2 C9_2 C14_2 119.2(4) . .
C10_2 C9_2 C8_2 122.0(4) . .
C14_2 C9_2 C8_2 118.8(4) . .
C11_2 C10_2 C9_2 120.2(4) . .
C11_2 C10_2 H10_2 119.9 . .
C9_2 C10_2 H10_2 119.9 . .
C12_2 C11_2 C10_2 120.4(4) . .
C12_2 C11_2 H11_2 119.8 . .
C10_2 C11_2 H11_2 119.8 . .
C11_2 C12_2 C13_2 120.7(4) . .
C11_2 C12_2 H12_2 119.7 . .
C13_2 C12_2 H12_2 119.7 . .
C12_2 C13_2 C14_2 119.8(4) . .
C12_2 C13_2 H13_2 120.1 . .
C14_2 C13_2 H13_2 120.1 . .
C13_2 C14_2 C9_2 119.7(4) . .
C13_2 C14_2 C15_2 123.0(4) . .
C9_2 C14_2 C15_2 117.2(4) . .
C16_2 C15_2 C14_2 169.8(4) . .
C15_2 C16_2 C17_2 176.5(4) . .
N18_2 C17_2 C21_2 121.5(4) . .
N18_2 C17_2 C16_2 117.2(3) . .
C21_2 C17_2 C16_2 121.3(4) . .
N18_2 C18_2 C19_2 122.3(4) . .
N18_2 C18_2 H18_2 118.8 . .
C19_2 C18_2 H18_2 118.8 . .
C18_2 N18_2 C17_2 118.2(3) . .
C18_2 N18_2 Pt1 117.7(3) . .
C17_2 N18_2 Pt1 123.6(3) . .
C20_2 C19_2 C18_2 119.3(4) . .
C20_2 C19_2 H19_2 120.3 . .
C18_2 C19_2 H19_2 120.3 . .
C19_2 C20_2 C21_2 118.9(4) . .
C19_2 C20_2 H20_2 120.6 . .
C21_2 C20_2 H20_2 120.6 . .
C20_2 C21_2 C17_2 119.8(4) . .
C20_2 C21_2 H21_2 120.1 . .
C17_2 C21_2 H21_2 120.1 . .

loop_
_geom_bond_atom_site_label_1
_geom_bond_atom_site_label_2
_geom_bond_distance
_geom_bond_site_symmetry_2
Pt1 C2_1 1.991(4) .
Pt1 C2_2 1.999(4) .
Pt1 N18_1 2.121(3) .
Pt1 N18_2 2.126(3) .
C2 Cl2 1.645(9) .
C2 Cl2 1.677(8) 2
C2 H2A 0.9900 .
C2 H2B 0.9900 .
Cl2 C2 1.677(8) 2
C1 Cl1 1.576(9) .
C1 Cl1 1.601(9) 2_756
C1 H1A 0.9900 .
C1 H1B 0.9900 .
Cl1 C1 1.601(9) 2_756
C1_1 C6_1 1.406(6) .
C1_1 C2_1 1.416(6) .
C1_1 C7_1 1.444(6) .
C2_1 C3_1 1.410(5) .
C3_1 C4_1 1.388(6) .
C3_1 H3_1 0.9500 .
C4_1 C5_1 1.395(7) .
C4_1 H4_1 0.9500 .
C5_1 C6_1 1.385(6) .
C5_1 H5_1 0.9500 .
C6_1 H6_1 0.9500 .
C7_1 C8_1 1.206(6) .
C8_1 C9_1 1.437(6) .
C9_1 C10_1 1.401(6) .
C9_1 C14_1 1.422(6) .
C10_1 C11_1 1.391(6) .
C10_1 H10_1 0.9500 .
C11_1 C12_1 1.382(6) .
C11_1 H11_1 0.9500 .
C12_1 C13_1 1.386(6) .
C12_1 H12_1 0.9500 .
C13_1 C14_1 1.399(6) .
C13_1 H13_1 0.9500 .
C14_1 C15_1 1.429(5) .
C15_1 C16_1 1.199(6) .
C16_1 C17_1 1.441(5) .
C17_1 N18_1 1.353(5) .
C17_1 C22_1 1.393(5) .
N18_1 C19_1 1.348(5) .
C19_1 C20_1 1.380(6) .
C19_1 H19_1 0.9500 .
C20_1 C21_1 1.379(6) .
C20_1 H20_1 0.9500 .
C21_1 C22_1 1.378(6) .
C21_1 H21_1 0.9500 .
C22_1 H22_1 0.9500 .
C1_2 C6_2 1.401(5) .
C1_2 C2_2 1.414(5) .
C1_2 C7_2 1.435(5) .
C2_2 C3_2 1.413(5) .
C3_2 C4_2 1.392(6) .
C3_2 H3_2 0.9500 .
C4_2 C5_2 1.387(6) .
C4_2 H4_2 0.9500 .
C5_2 C6_2 1.385(6) .
C5_2 H5_2 0.9500 .
C6_2 H6_2 0.9500 .
C7_2 C8_2 1.207(6) .
C8_2 C9_2 1.435(6) .
C9_2 C10_2 1.398(6) .
C9_2 C14_2 1.417(6) .
C10_2 C11_2 1.388(6) .
C10_2 H10_2 0.9500 .
C11_2 C12_2 1.378(7) .
C11_2 H11_2 0.9500 .
C12_2 C13_2 1.389(7) .
C12_2 H12_2 0.9500 .
C13_2 C14_2 1.397(6) .
C13_2 H13_2 0.9500 .
C14_2 C15_2 1.431(6) .
C15_2 C16_2 1.204(6) .
C16_2 C17_2 1.432(6) .
C17_2 N18_2 1.358(5) .
C17_2 C21_2 1.396(5) .
C18_2 N18_2 1.349(5) .
C18_2 C19_2 1.393(6) .
C18_2 H18_2 0.9500 .
C19_2 C20_2 1.378(7) .
C19_2 H19_2 0.9500 .
C20_2 C21_2 1.378(7) .
C20_2 H20_2 0.9500 .
C21_2 H21_2 0.9500 .

loop_
_geom_torsion_atom_site_label_1
_geom_torsion_atom_site_label_2
_geom_torsion_atom_site_label_3
_geom_torsion_atom_site_label_4
_geom_torsion
_geom_torsion_site_symmetry_1
_geom_torsion_site_symmetry_4
Cl2 C2 Cl2 C2 0.000(0) 2 2
Cl1 C1 Cl1 C1 0.000(1) 2_756 2_756
C6_1 C1_1 C2_1 C3_1 -1.4(5) . .
C7_1 C1_1 C2_1 C3_1 -175.5(3) . .
C6_1 C1_1 C2_1 Pt1 172.8(3) . .
C7_1 C1_1 C2_1 Pt1 -1.3(5) . .
C1_1 C2_1 C3_1 C4_1 1.3(6) . .
Pt1 C2_1 C3_1 C4_1 -173.0(3) . .
C2_1 C3_1 C4_1 C5_1 -0.2(6) . .
C3_1 C4_1 C5_1 C6_1 -0.8(7) . .
C4_1 C5_1 C6_1 C1_1 0.6(6) . .
C2_1 C1_1 C6_1 C5_1 0.5(6) . .
C7_1 C1_1 C6_1 C5_1 174.5(4) . .
C7_1 C8_1 C9_1 C10_1 179(100) . .
C7_1 C8_1 C9_1 C14_1 1(3) . .
C14_1 C9_1 C10_1 C11_1 -0.4(6) . .
C8_1 C9_1 C10_1 C11_1 -179.3(4) . .
C9_1 C10_1 C11_1 C12_1 -0.1(7) . .
C10_1 C11_1 C12_1 C13_1 0.1(7) . .
C11_1 C12_1 C13_1 C14_1 0.3(7) . .
C12_1 C13_1 C14_1 C9_1 -0.9(6) . .
C12_1 C13_1 C14_1 C15_1 178.0(4) . .
C10_1 C9_1 C14_1 C13_1 0.9(6) . .
C8_1 C9_1 C14_1 C13_1 179.8(4) . .
C10_1 C9_1 C14_1 C15_1 -178.0(4) . .
C8_1 C9_1 C14_1 C15_1 0.9(6) . .
C22_1 C17_1 N18_1 C19_1 -2.4(6) . .
C16_1 C17_1 N18_1 C19_1 174.8(3) . .
C22_1 C17_1 N18_1 Pt1 172.9(3) . .
C16_1 C17_1 N18_1 Pt1 -9.8(5) . .
C17_1 N18_1 C19_1 C20_1 1.0(6) . .
Pt1 N18_1 C19_1 C20_1 -174.6(3) . .
N18_1 C19_1 C20_1 C21_1 1.1(7) . .
C19_1 C20_1 C21_1 C22_1 -1.8(7) . .
C20_1 C21_1 C22_1 C17_1 0.5(6) . .
N18_1 C17_1 C22_1 C21_1 1.7(6) . .
C16_1 C17_1 C22_1 C21_1 -175.4(4) . .
C6_2 C1_2 C2_2 C3_2 -2.3(5) . .
C7_2 C1_2 C2_2 C3_2 178.7(3) . .
C6_2 C1_2 C2_2 Pt1 175.1(3) . .
C7_2 C1_2 C2_2 Pt1 -3.9(5) . .
C1_2 C2_2 C3_2 C4_2 1.9(6) . .
Pt1 C2_2 C3_2 C4_2 -175.4(3) . .
C2_2 C3_2 C4_2 C5_2 -0.3(7) . .
C3_2 C4_2 C5_2 C6_2 -1.1(7) . .
C4_2 C5_2 C6_2 C1_2 0.7(6) . .
C2_2 C1_2 C6_2 C5_2 1.1(6) . .
C7_2 C1_2 C6_2 C5_2 -179.9(4) . .
C14_2 C9_2 C10_2 C11_2 0.2(6) . .
C8_2 C9_2 C10_2 C11_2 -178.7(4) . .
C9_2 C10_2 C11_2 C12_2 1.2(7) . .
C10_2 C11_2 C12_2 C13_2 -1.6(7) . .
C11_2 C12_2 C13_2 C14_2 0.6(7) . .
C12_2 C13_2 C14_2 C9_2 0.8(7) . .
C12_2 C13_2 C14_2 C15_2 -176.8(4) . .
C10_2 C9_2 C14_2 C13_2 -1.2(6) . .
C8_2 C9_2 C14_2 C13_2 177.8(4) . .
C10_2 C9_2 C14_2 C15_2 176.5(4) . .
C8_2 C9_2 C14_2 C15_2 -4.5(6) . .
C13_2 C14_2 C15_2 C16_2 161(2) . .
C9_2 C14_2 C15_2 C16_2 -17(3) . .
C19_2 C18_2 N18_2 C17_2 1.9(6) . .
C19_2 C18_2 N18_2 Pt1 -170.7(3) . .
C21_2 C17_2 N18_2 C18_2 -2.3(6) . .
C16_2 C17_2 N18_2 C18_2 176.0(4) . .
C21_2 C17_2 N18_2 Pt1 169.8(3) . .
C16_2 C17_2 N18_2 Pt1 -12.0(5) . .
N18_2 C18_2 C19_2 C20_2 -0.1(6) . .
C18_2 C19_2 C20_2 C21_2 -1.3(6) . .
C19_2 C20_2 C21_2 C17_2 0.9(6) . .
N18_2 C17_2 C21_2 C20_2 0.9(6) . .
C16_2 C17_2 C21_2 C20_2 -177.3(4) . .
